data_4119273
loop_
_publ_author_name
'Holger Braunschweig'
'Alexander Damme'
'Rian D. Dewhurst'
'Sundargopal Ghosh'
'Thomas Kramer'
'Bernd Pfaffinger'
'Krzysztof Radacki'
'Alfredo Vargas'

_publ_contact_author_address
; Institut f\"ur Anorganische Chemie
Universit\"at W\"urzburg
Am Hubland
97074 W\"urzburg, Germany
;
_publ_contact_author_email H.Braunschweig@mail.uni-wuerzburg.de
_publ_contact_author_fax +49-931-3184623
_publ_contact_author_name 'Prof. Dr. Holger Braunschweig'
_publ_contact_author_phone +49-931-3185260
_publ_section_title
;
 Electronic and Structural Effects of Stepwise Borylation and
 Quaternization on Borirene Aromaticity
;
_journal_name_full 'Journal of the American Chemical Society'
_journal_page_first 1903
_journal_page_last 1911
_journal_paper_doi 10.1021/ja3110126
_journal_volume 135
_journal_year 2013
_chemical_formula_moiety 'C16 H42 B3 N5 Si2'
_chemical_formula_sum 'C16 H42 B3 N5 Si2'
_chemical_formula_weight 393.16
_chemical_name_common
;
?
;
_chemical_name_systematic
; 
?
;
_space_group_IT_number 15
_symmetry_cell_setting monoclinic
_symmetry_space_group_name_Hall '-C 2yc'
_symmetry_space_group_name_H-M 'C 1 2/c 1'
_atom_sites_solution_hydrogens geom
_atom_sites_solution_primary direct
_atom_sites_solution_secondary difmap
_audit_creation_method SHELXL-97
_cell_angle_alpha 90.00
_cell_angle_beta 104.863(7)
_cell_angle_gamma 90.00
_cell_formula_units_Z 8
_cell_length_a 27.347(4)
_cell_length_b 9.5289(14)
_cell_length_c 20.081(3)
_cell_measurement_reflns_used 8058
_cell_measurement_temperature 103(2)
_cell_measurement_theta_max 26.12
_cell_measurement_theta_min 2.26
_cell_volume 5057.8(13)
_computing_cell_refinement 'Saint+ ver. 7.68A (Bruker AXS)'
_computing_data_collection 'APEX2 ver. 2010.3 (Bruker AXS)'
_computing_data_reduction 'Saint+ ver. 7.68A (Bruker AXS)'
_computing_molecular_graphics 'XP ver. 5.1 (Bruker AXS, 1998)'
_computing_publication_material 'SHELXL-97 (Sheldrick, 2008)'
_computing_structure_refinement 'SHELXL-97 (Sheldrick, 1997)'
_computing_structure_solution 'SHELXS-97 (Sheldrick, 1990)'
_diffrn_ambient_temperature 103(2)
_diffrn_detector_area_resol_mean 8.333
_diffrn_measured_fraction_theta_full 1.000
_diffrn_measured_fraction_theta_max 0.998
_diffrn_measurement_device_type 'Bruker X8-APEX II'
_diffrn_measurement_method '\f and \w scans'
_diffrn_radiation_monochromator 'multi-layer mirror'
_diffrn_radiation_source 'rotating anode'
_diffrn_radiation_type MoK\a
_diffrn_radiation_wavelength 0.71073
_diffrn_reflns_av_R_equivalents 0.0715
_diffrn_reflns_av_sigmaI/netI 0.0350
_diffrn_reflns_limit_h_max 23
_diffrn_reflns_limit_h_min -33
_diffrn_reflns_limit_k_max 11
_diffrn_reflns_limit_k_min -11
_diffrn_reflns_limit_l_max 24
_diffrn_reflns_limit_l_min -24
_diffrn_reflns_number 43760
_diffrn_reflns_theta_full 26.00
_diffrn_reflns_theta_max 26.14
_diffrn_reflns_theta_min 2.10
_exptl_absorpt_coefficient_mu 0.150
_exptl_absorpt_correction_T_max 0.7453
_exptl_absorpt_correction_T_min 0.5238
_exptl_absorpt_correction_type multi-scan
_exptl_absorpt_process_details 'Sadabs 2008/1 (Bruker 2008)'
_exptl_crystal_colour colourless
_exptl_crystal_density_diffrn 1.033
_exptl_crystal_description block
_exptl_crystal_F_000 1728
_exptl_crystal_size_max 0.45
_exptl_crystal_size_mid 0.32
_exptl_crystal_size_min 0.12
_refine_diff_density_max 0.666
_refine_diff_density_min -0.372
_refine_diff_density_rms 0.062
_refine_ls_extinction_method none
_refine_ls_goodness_of_fit_ref 1.067
_refine_ls_hydrogen_treatment constr
_refine_ls_matrix_type full
_refine_ls_number_parameters 249
_refine_ls_number_reflns 5033
_refine_ls_number_restraints 0
_refine_ls_restrained_S_all 1.067
_refine_ls_R_factor_all 0.0506
_refine_ls_R_factor_gt 0.0434
_refine_ls_shift/su_max 0.003
_refine_ls_shift/su_mean 0.000
_refine_ls_structure_factor_coef Fsqd
_refine_ls_weighting_details 'calc w=1/[\s^2^(Fo^2^)+(0.0675P)^2^+4.2653P] where P=(Fo^2^+2Fc^2^)/3'
_refine_ls_weighting_scheme calc
_refine_ls_wR_factor_gt 0.1152
_refine_ls_wR_factor_ref 0.1232
_reflns_number_gt 4397
_reflns_number_total 5033
_reflns_threshold_expression >2sigma(I)
_cod_data_source_file ja3110126_si_001_4.cif
_cod_data_source_block 04
_cod_original_cell_volume 5057.6(13)
_cod_database_code 4119273

loop_
_symmetry_equiv_pos_as_xyz
'x, y, z'
'-x, y, -z+1/2'
'x+1/2, y+1/2, z'
'-x+1/2, y+1/2, -z+1/2'
'-x, -y, -z'
'x, -y, z-1/2'
'-x+1/2, -y+1/2, -z'
'x+1/2, -y+1/2, z-1/2'

loop_
_atom_site_label
_atom_site_type_symbol
_atom_site_fract_x
_atom_site_fract_y
_atom_site_fract_z
_atom_site_U_iso_or_equiv
_atom_site_adp_type
_atom_site_occupancy
_atom_site_symmetry_multiplicity
_atom_site_calc_flag
_atom_site_refinement_flags
Si1 Si 0.366455(17) 0.65403(4) 1.08441(2) 0.02348(13) Uani 1 1 d .
N2 N 0.44067(5) 0.69845(13) 0.86906(6) 0.0220(3) Uani 1 1 d .
N1 N 0.37256(5) 0.83262(13) 1.06720(6) 0.0197(3) Uani 1 1 d .
N3 N 0.34989(5) 0.74595(14) 0.81041(7) 0.0246(3) Uani 1 1 d .
C15 C 0.38465(6) 0.97823(15) 0.95020(7) 0.0195(3) Uani 1 1 d .
C16 C 0.38685(6) 0.83840(15) 0.93296(8) 0.0194(3) Uani 1 1 d .
B1 B 0.39250(7) 0.75692(17) 0.86797(9) 0.0207(3) Uani 1 1 d .
B2 B 0.38545(7) 1.12329(18) 0.91403(8) 0.0199(3) Uani 1 1 d .
B3 B 0.37995(6) 0.87176(17) 1.00174(8) 0.0188(3) Uani 1 1 d .
Si2 Si 0.364144(17) 0.96844(4) 1.12197(2) 0.02239(13) Uani 1 1 d .
N4 N 0.43093(5) 1.17130(13) 0.90029(7) 0.0217(3) Uani 1 1 d .
N5 N 0.33931(5) 1.20092(14) 0.89643(7) 0.0239(3) Uani 1 1 d .
C10 C 0.44252(7) 1.31706(16) 0.88877(9) 0.0282(4) Uani 1 1 d .
H10A H 0.4175 1.3784 0.9013 0.042 Uiso 1 1 calc R
H10B H 0.4415 1.3307 0.8401 0.042 Uiso 1 1 calc R
H10C H 0.4764 1.3402 0.9172 0.042 Uiso 1 1 calc R
C11 C 0.34315(7) 0.63917(18) 0.75708(8) 0.0293(4) Uani 1 1 d .
H11A H 0.3717 0.5736 0.7683 0.044 Uiso 1 1 calc R
H11B H 0.3416 0.6840 0.7127 0.044 Uiso 1 1 calc R
H11C H 0.3116 0.5880 0.7543 0.044 Uiso 1 1 calc R
C4 C 0.39686(7) 1.13036(17) 1.10460(9) 0.0320(4) Uani 1 1 d .
H4A H 0.4317 1.1074 1.1039 0.048 Uiso 1 1 calc R
H4B H 0.3973 1.1995 1.1409 0.048 Uiso 1 1 calc R
H4C H 0.3788 1.1694 1.0599 0.048 Uiso 1 1 calc R
C6 C 0.39187(8) 0.9211(2) 1.21406(8) 0.0373(4) Uani 1 1 d .
H6A H 0.3752 0.8365 1.2253 0.056 Uiso 1 1 calc R
H6B H 0.3868 0.9986 1.2436 0.056 Uiso 1 1 calc R
H6C H 0.4282 0.9031 1.2216 0.056 Uiso 1 1 calc R
C12 C 0.30412(7) 0.8280(2) 0.80410(9) 0.0341(4) Uani 1 1 d .
H12A H 0.2766 0.7661 0.8088 0.051 Uiso 1 1 calc R
H12B H 0.2948 0.8736 0.7589 0.051 Uiso 1 1 calc R
H12C H 0.3101 0.8996 0.8403 0.051 Uiso 1 1 calc R
C14 C 0.47978(6) 0.68124(17) 0.93307(8) 0.0253(3) Uani 1 1 d .
H14A H 0.4957 0.5890 0.9335 0.038 Uiso 1 1 calc R
H14B H 0.4646 0.6884 0.9722 0.038 Uiso 1 1 calc R
H14C H 0.5054 0.7548 0.9366 0.038 Uiso 1 1 calc R
C1 C 0.30921(7) 0.6261(2) 1.11691(10) 0.0371(4) Uani 1 1 d .
H1A H 0.3133 0.6759 1.1607 0.056 Uiso 1 1 calc R
H1B H 0.3049 0.5256 1.1240 0.056 Uiso 1 1 calc R
H1C H 0.2793 0.6621 1.0831 0.056 Uiso 1 1 calc R
C13 C 0.46035(7) 0.68049(18) 0.80887(8) 0.0289(4) Uani 1 1 d .
H13A H 0.4360 0.7177 0.7681 0.043 Uiso 1 1 calc R
H13B H 0.4659 0.5805 0.8021 0.043 Uiso 1 1 calc R
H13C H 0.4925 0.7311 0.8158 0.043 Uiso 1 1 calc R
C5 C 0.29518(7) 1.0056(2) 1.10895(10) 0.0348(4) Uani 1 1 d .
H5A H 0.2794 1.0191 1.0597 0.052 Uiso 1 1 calc R
H5B H 0.2909 1.0909 1.1342 0.052 Uiso 1 1 calc R
H5C H 0.2791 0.9264 1.1261 0.052 Uiso 1 1 calc R
C3 C 0.35895(9) 0.54733(19) 1.00512(10) 0.0423(5) Uani 1 1 d .
H3A H 0.3308 0.5844 0.9688 0.063 Uiso 1 1 calc R
H3B H 0.3519 0.4497 1.0149 0.063 Uiso 1 1 calc R
H3C H 0.3902 0.5516 0.9898 0.063 Uiso 1 1 calc R
C7 C 0.29652(7) 1.16834(18) 0.92396(10) 0.0327(4) Uani 1 1 d .
H7A H 0.2679 1.1385 0.8864 0.049 Uiso 1 1 calc R
H7B H 0.2870 1.2519 0.9462 0.049 Uiso 1 1 calc R
H7C H 0.3057 1.0926 0.9579 0.049 Uiso 1 1 calc R
C9 C 0.47346(6) 1.07965(17) 0.89974(8) 0.0261(3) Uani 1 1 d .
H9A H 0.4642 0.9822 0.9063 0.039 Uiso 1 1 calc R
H9B H 0.5027 1.1067 0.9371 0.039 Uiso 1 1 calc R
H9C H 0.4820 1.0884 0.8554 0.039 Uiso 1 1 calc R
C8 C 0.32635(7) 1.30815(18) 0.84321(9) 0.0301(4) Uani 1 1 d .
H8A H 0.3521 1.3101 0.8171 0.045 Uiso 1 1 calc R
H8B H 0.3249 1.3999 0.8647 0.045 Uiso 1 1 calc R
H8C H 0.2933 1.2867 0.8120 0.045 Uiso 1 1 calc R
C2 C 0.42296(7) 0.5894(2) 1.15038(10) 0.0365(4) Uani 1 1 d .
H2A H 0.4537 0.6138 1.1364 0.055 Uiso 1 1 calc R
H2B H 0.4209 0.4873 1.1546 0.055 Uiso 1 1 calc R
H2C H 0.4240 0.6332 1.1949 0.055 Uiso 1 1 calc R

loop_
_atom_site_aniso_label
_atom_site_aniso_U_11
_atom_site_aniso_U_22
_atom_site_aniso_U_33
_atom_site_aniso_U_23
_atom_site_aniso_U_13
_atom_site_aniso_U_12
Si1 0.0301(3) 0.0145(2) 0.0285(2) 0.00417(16) 0.01237(19) -0.00061(16)
N2 0.0279(7) 0.0177(6) 0.0215(6) -0.0009(5) 0.0081(5) 0.0010(5)
N1 0.0263(7) 0.0131(6) 0.0216(6) 0.0013(5) 0.0094(5) -0.0008(5)
N3 0.0286(7) 0.0232(7) 0.0225(7) -0.0038(5) 0.0076(5) -0.0002(5)
C15 0.0205(7) 0.0165(7) 0.0214(7) -0.0005(6) 0.0053(6) -0.0001(6)
C16 0.0199(7) 0.0154(7) 0.0225(7) 0.0017(5) 0.0049(6) 0.0006(6)
B1 0.0299(9) 0.0113(8) 0.0227(8) 0.0021(6) 0.0102(7) -0.0021(7)
B2 0.0280(9) 0.0146(8) 0.0165(7) -0.0019(6) 0.0048(6) 0.0003(7)
B3 0.0211(8) 0.0130(8) 0.0224(8) -0.0011(6) 0.0057(6) 0.0006(6)
Si2 0.0296(3) 0.0181(2) 0.0211(2) -0.00187(15) 0.00944(18) 0.00132(17)
N4 0.0279(7) 0.0134(6) 0.0244(6) 0.0021(5) 0.0075(5) -0.0006(5)
N5 0.0274(7) 0.0164(6) 0.0273(7) 0.0042(5) 0.0058(5) 0.0028(5)
C10 0.0343(9) 0.0170(8) 0.0328(9) 0.0043(6) 0.0076(7) -0.0058(6)
C11 0.0391(10) 0.0260(9) 0.0220(8) -0.0038(6) 0.0066(7) -0.0062(7)
C4 0.0460(11) 0.0183(8) 0.0337(9) -0.0078(7) 0.0139(8) -0.0048(7)
C6 0.0518(11) 0.0378(10) 0.0222(8) -0.0019(7) 0.0092(8) 0.0044(9)
C12 0.0282(9) 0.0428(11) 0.0287(9) -0.0047(7) 0.0028(7) 0.0051(7)
C14 0.0295(9) 0.0186(8) 0.0270(8) -0.0002(6) 0.0058(7) 0.0024(6)
C1 0.0359(10) 0.0297(10) 0.0500(11) 0.0120(8) 0.0189(8) -0.0027(8)
C13 0.0326(9) 0.0287(9) 0.0280(8) -0.0034(7) 0.0128(7) 0.0016(7)
C5 0.0358(10) 0.0318(10) 0.0406(10) -0.0004(8) 0.0168(8) 0.0079(8)
C3 0.0731(14) 0.0152(8) 0.0428(11) -0.0040(7) 0.0225(10) -0.0096(8)
C7 0.0294(9) 0.0252(9) 0.0448(10) 0.0064(7) 0.0117(8) 0.0036(7)
C9 0.0266(8) 0.0221(8) 0.0310(8) 0.0008(6) 0.0099(7) 0.0001(6)
C8 0.0362(10) 0.0219(8) 0.0293(8) 0.0058(7) 0.0033(7) 0.0060(7)
C2 0.0359(10) 0.0286(9) 0.0464(10) 0.0143(8) 0.0133(8) 0.0077(8)

loop_
_atom_type_symbol
_atom_type_description
_atom_type_scat_dispersion_real
_atom_type_scat_dispersion_imag
_atom_type_scat_source
C C 0.0033 0.0016 'International Tables Vol C Tables 4.2.6.8 and 6.1.1.4'
H H 0.0000 0.0000 'International Tables Vol C Tables 4.2.6.8 and 6.1.1.4'
B B 0.0013 0.0007 'International Tables Vol C Tables 4.2.6.8 and 6.1.1.4'
N N 0.0061 0.0033 'International Tables Vol C Tables 4.2.6.8 and 6.1.1.4'
Si Si 0.0817 0.0704 'International Tables Vol C Tables 4.2.6.8 and 6.1.1.4'

loop_
_geom_angle_atom_site_label_1
_geom_angle_atom_site_label_2
_geom_angle_atom_site_label_3
_geom_angle
N1 Si1 C3 110.97(7)
N1 Si1 C2 110.93(8)
C3 Si1 C2 108.54(10)
N1 Si1 C1 109.80(8)
C3 Si1 C1 107.72(10)
C2 Si1 C1 108.78(9)
B1 N2 C13 124.83(13)
B1 N2 C14 121.65(13)
C13 N2 C14 112.08(13)
B3 N1 Si2 117.19(10)
B3 N1 Si1 118.53(10)
Si2 N1 Si1 123.99(7)
B1 N3 C12 122.70(13)
B1 N3 C11 125.02(14)
C12 N3 C11 111.62(14)
C16 C15 B3 62.02(11)
C16 C15 B2 136.81(13)
B3 C15 B2 161.02(14)
C15 C16 B3 62.20(11)
C15 C16 B1 135.19(14)
B3 C16 B1 162.57(14)
N3 B1 N2 123.12(14)
N3 B1 C16 118.77(14)
N2 B1 C16 118.11(14)
N4 B2 N5 123.29(14)
N4 B2 C15 119.55(14)
N5 B2 C15 117.16(14)
N1 B3 C16 152.43(15)
N1 B3 C15 151.75(14)
C16 B3 C15 55.78(10)
N1 Si2 C4 110.36(7)
N1 Si2 C6 110.99(8)
C4 Si2 C6 107.09(9)
N1 Si2 C5 110.02(8)
C4 Si2 C5 109.44(9)
C6 Si2 C5 108.87(9)
B2 N4 C10 125.21(13)
B2 N4 C9 123.38(13)
C10 N4 C9 111.33(13)
B2 N5 C7 122.92(13)
B2 N5 C8 125.41(14)
C7 N5 C8 111.22(13)
N4 C10 H10A 109.5
N4 C10 H10B 109.5
H10A C10 H10B 109.5
N4 C10 H10C 109.5
H10A C10 H10C 109.5
H10B C10 H10C 109.5
N3 C11 H11A 109.5
N3 C11 H11B 109.5
H11A C11 H11B 109.5
N3 C11 H11C 109.5
H11A C11 H11C 109.5
H11B C11 H11C 109.5
Si2 C4 H4A 109.5
Si2 C4 H4B 109.5
H4A C4 H4B 109.5
Si2 C4 H4C 109.5
H4A C4 H4C 109.5
H4B C4 H4C 109.5
Si2 C6 H6A 109.5
Si2 C6 H6B 109.5
H6A C6 H6B 109.5
Si2 C6 H6C 109.5
H6A C6 H6C 109.5
H6B C6 H6C 109.5
N3 C12 H12A 109.5
N3 C12 H12B 109.5
H12A C12 H12B 109.5
N3 C12 H12C 109.5
H12A C12 H12C 109.5
H12B C12 H12C 109.5
N2 C14 H14A 109.5
N2 C14 H14B 109.5
H14A C14 H14B 109.5
N2 C14 H14C 109.5
H14A C14 H14C 109.5
H14B C14 H14C 109.5
Si1 C1 H1A 109.5
Si1 C1 H1B 109.5
H1A C1 H1B 109.5
Si1 C1 H1C 109.5
H1A C1 H1C 109.5
H1B C1 H1C 109.5
N2 C13 H13A 109.5
N2 C13 H13B 109.5
H13A C13 H13B 109.5
N2 C13 H13C 109.5
H13A C13 H13C 109.5
H13B C13 H13C 109.5
Si2 C5 H5A 109.5
Si2 C5 H5B 109.5
H5A C5 H5B 109.5
Si2 C5 H5C 109.5
H5A C5 H5C 109.5
H5B C5 H5C 109.5
Si1 C3 H3A 109.5
Si1 C3 H3B 109.5
H3A C3 H3B 109.5
Si1 C3 H3C 109.5
H3A C3 H3C 109.5
H3B C3 H3C 109.5
N5 C7 H7A 109.5
N5 C7 H7B 109.5
H7A C7 H7B 109.5
N5 C7 H7C 109.5
H7A C7 H7C 109.5
H7B C7 H7C 109.5
N4 C9 H9A 109.5
N4 C9 H9B 109.5
H9A C9 H9B 109.5
N4 C9 H9C 109.5
H9A C9 H9C 109.5
H9B C9 H9C 109.5
N5 C8 H8A 109.5
N5 C8 H8B 109.5
H8A C8 H8B 109.5
N5 C8 H8C 109.5
H8A C8 H8C 109.5
H8B C8 H8C 109.5
Si1 C2 H2A 109.5
Si1 C2 H2B 109.5
H2A C2 H2B 109.5
Si1 C2 H2C 109.5
H2A C2 H2C 109.5
H2B C2 H2C 109.5

loop_
_geom_bond_atom_site_label_1
_geom_bond_atom_site_label_2
_geom_bond_distance
Si1 N1 1.7529(13)
Si1 C3 1.8557(19)
Si1 C2 1.8632(19)
Si1 C1 1.8633(18)
N2 B1 1.425(2)
N2 C13 1.454(2)
N2 C14 1.455(2)
N1 B3 1.430(2)
N1 Si2 1.7515(13)
N3 B1 1.419(2)
N3 C12 1.454(2)
N3 C11 1.454(2)
C15 C16 1.382(2)
C15 B3 1.478(2)
C15 B2 1.564(2)
C16 B3 1.476(2)
C16 B1 1.560(2)
B2 N4 1.417(2)
B2 N5 1.427(2)
Si2 C4 1.8609(18)
Si2 C6 1.8652(18)
Si2 C5 1.8703(18)
N4 C10 1.4563(19)
N4 C9 1.457(2)
N5 C7 1.450(2)
N5 C8 1.455(2)
C10 H10A 0.9800
C10 H10B 0.9800
C10 H10C 0.9800
C11 H11A 0.9800
C11 H11B 0.9800
C11 H11C 0.9800
C4 H4A 0.9800
C4 H4B 0.9800
C4 H4C 0.9800
C6 H6A 0.9800
C6 H6B 0.9800
C6 H6C 0.9800
C12 H12A 0.9800
C12 H12B 0.9800
C12 H12C 0.9800
C14 H14A 0.9800
C14 H14B 0.9800
C14 H14C 0.9800
C1 H1A 0.9800
C1 H1B 0.9800
C1 H1C 0.9800
C13 H13A 0.9800
C13 H13B 0.9800
C13 H13C 0.9800
C5 H5A 0.9800
C5 H5B 0.9800
C5 H5C 0.9800
C3 H3A 0.9800
C3 H3B 0.9800
C3 H3C 0.9800
C7 H7A 0.9800
C7 H7B 0.9800
C7 H7C 0.9800
C9 H9A 0.9800
C9 H9B 0.9800
C9 H9C 0.9800
C8 H8A 0.9800
C8 H8B 0.9800
C8 H8C 0.9800
C2 H2A 0.9800
C2 H2B 0.9800
C2 H2C 0.9800

loop_
_geom_torsion_atom_site_label_1
_geom_torsion_atom_site_label_2
_geom_torsion_atom_site_label_3
_geom_torsion_atom_site_label_4
_geom_torsion
C3 Si1 N1 B3 -10.64(15)
C2 Si1 N1 B3 110.11(13)
C1 Si1 N1 B3 -129.62(13)
C3 Si1 N1 Si2 162.96(11)
C2 Si1 N1 Si2 -76.30(11)
C1 Si1 N1 Si2 43.98(12)
B2 C15 C16 B3 -176.9(2)
B3 C15 C16 B1 178.6(2)
B2 C15 C16 B1 1.7(3)
C12 N3 B1 N2 -167.58(15)
C11 N3 B1 N2 22.5(2)
C12 N3 B1 C16 11.6(2)
C11 N3 B1 C16 -158.32(14)
C13 N2 B1 N3 29.9(2)
C14 N2 B1 N3 -164.90(14)
C13 N2 B1 C16 -149.25(15)
C14 N2 B1 C16 15.9(2)
C15 C16 B1 N3 -76.3(2)
B3 C16 B1 N3 99.5(5)
C15 C16 B1 N2 102.9(2)
B3 C16 B1 N2 -81.3(5)
C16 C15 B2 N4 -71.0(2)
B3 C15 B2 N4 117.3(4)
C16 C15 B2 N5 108.9(2)
B3 C15 B2 N5 -62.7(5)
Si2 N1 B3 C16 -176.1(3)
Si1 N1 B3 C16 -2.1(4)
Si2 N1 B3 C15 -0.2(4)
Si1 N1 B3 C15 173.8(3)
C15 C16 B3 N1 177.6(3)
B1 C16 B3 N1 0.9(7)
B1 C16 B3 C15 -176.7(5)
C16 C15 B3 N1 -177.7(3)
B2 C15 B3 N1 -4.1(7)
B2 C15 B3 C16 173.6(5)
B3 N1 Si2 C4 -28.07(14)
Si1 N1 Si2 C4 158.26(9)
B3 N1 Si2 C6 -146.64(12)
Si1 N1 Si2 C6 39.69(12)
B3 N1 Si2 C5 92.80(13)
Si1 N1 Si2 C5 -80.87(11)
N5 B2 N4 C10 21.5(2)
C15 B2 N4 C10 -158.60(14)
N5 B2 N4 C9 -162.05(14)
C15 B2 N4 C9 17.9(2)
N4 B2 N5 C7 -165.48(15)
C15 B2 N5 C7 14.6(2)
N4 B2 N5 C8 23.0(2)
C15 B2 N5 C8 -156.95(15)
